data_7235068
loop_
_publ_author_name
'Csaba Jobbagy'
'Peter Baranyai'
'Gabor Marsi'
'Barbara Racz'
'Liang Li'
'Pance Naumov'
'Andrea Deak'

_publ_section_title
;
 Novel gold(i) diphosphine-based dimers with aurophilicity triggered
 multistimuli light-emitting properties
;
_journal_name_full 'Journal of Materials Chemistry C'
_journal_page_first 10253
_journal_page_last 10264
_journal_paper_doi 10.1039/C6TC01427E
_journal_volume 4
_journal_year 2016
_chemical_formula_moiety 'C72 H56 Au2 O2 P4, 2(N O3), 3.557(C H2 Cl2), H2 O'
_chemical_formula_sum 'C75.56 H65.11 Au2 Cl7.11 N2 O9 P4'
_chemical_formula_weight 1915.11
_space_group_crystal_system triclinic
_space_group_IT_number 2
_space_group_name_Hall '-P 1'
_space_group_name_H-M_alt 'P -1'
_atom_sites_solution_hydrogens mixed
_cell_angle_alpha 91.7440(10)
_cell_angle_beta 101.6430(10)
_cell_angle_gamma 112.0480(10)
_cell_formula_units_Z 2
_cell_length_a 12.5913(4)
_cell_length_b 13.4958(4)
_cell_length_c 23.9939(9)
_cell_measurement_reflns_used 110441
_cell_measurement_temperature 98(2)
_cell_measurement_theta_max 26.39
_cell_measurement_theta_min 3.02
_cell_volume 3675.9(2)
_computing_cell_refinement 'CrystalClear (Rigaku/MSC Inc., 2005)'
_computing_data_collection 'CrystalClear (Rigaku/MSC Inc., 2005)'
_computing_data_reduction 'CrystalClear (Rigaku/MSC Inc., 2005)'
_computing_molecular_graphics 'PLATON (Spek, 2014)'
_computing_publication_material 'WinGX (Farrugia, 2014), PLATON (Spek, 2014)'
_computing_structure_refinement 'SHELXL-2014/7 (Sheldrick, 2014)'
_computing_structure_solution 'SIR92 (Altomare <i>et al.</i>, 1994)'
_diffrn_ambient_temperature 98(2)
_diffrn_measured_fraction_theta_full 0.996
_diffrn_measured_fraction_theta_max 0.994
_diffrn_measurement_device_type 'R Axis Rapid (Rigaku/MSC, 2005)'
_diffrn_measurement_method 'phi and omega scans'
_diffrn_radiation_type MoK\a
_diffrn_radiation_wavelength 0.71075
_diffrn_reflns_av_R_equivalents 0.0486
_diffrn_reflns_av_unetI/netI 0.0795
_diffrn_reflns_Laue_measured_fraction_full 0.996
_diffrn_reflns_Laue_measured_fraction_max 0.994
_diffrn_reflns_limit_h_max 15
_diffrn_reflns_limit_h_min -15
_diffrn_reflns_limit_k_max 16
_diffrn_reflns_limit_k_min -16
_diffrn_reflns_limit_l_max 29
_diffrn_reflns_limit_l_min -29
_diffrn_reflns_number 132875
_diffrn_reflns_point_group_measured_fraction_full 0.996
_diffrn_reflns_point_group_measured_fraction_max 0.994
_diffrn_reflns_theta_full 25.242
_diffrn_reflns_theta_max 26.373
_diffrn_reflns_theta_min 3.022
_diffrn_source 'fine-focus sealed tube'
_exptl_absorpt_coefficient_mu 4.391
_exptl_absorpt_correction_T_max 0.196
_exptl_absorpt_correction_T_min 0.0952
_exptl_absorpt_correction_type multi-scan
_exptl_crystal_colour colourless
_exptl_crystal_density_diffrn 1.730
_exptl_crystal_description prism
_exptl_crystal_F_000 1887
_exptl_crystal_size_max 0.500
_exptl_crystal_size_mid 0.500
_exptl_crystal_size_min 0.250
_refine_diff_density_max 2.502
_refine_diff_density_min -1.980
_refine_diff_density_rms 0.160
_refine_ls_extinction_coef .
_refine_ls_extinction_method none
_refine_ls_goodness_of_fit_ref 1.176
_refine_ls_hydrogen_treatment mixed
_refine_ls_matrix_type full
_refine_ls_number_parameters 905
_refine_ls_number_reflns 14938
_refine_ls_number_restraints 10
_refine_ls_restrained_S_all 1.185
_refine_ls_R_factor_all 0.0644
_refine_ls_R_factor_gt 0.0514
_refine_ls_shift/su_max 1.208
_refine_ls_shift/su_mean 0.009
_refine_ls_structure_factor_coef Fsqd
_refine_ls_weighting_details 'w=1/[\s^2^(Fo^2^)+27.8092P] where P=(Fo^2^+2Fc^2^)/3'
_refine_ls_weighting_scheme calc
_refine_ls_wR_factor_gt 0.1185
_refine_ls_wR_factor_ref 0.1217
_reflns_Friedel_coverage 0.000
_reflns_Friedel_fraction_full .
_reflns_Friedel_fraction_max .
_reflns_number_gt 12114
_reflns_number_total 14938
_reflns_threshold_expression 'I > 2\s(I)'
_cod_data_source_file 1000006.cif
_cod_data_source_block PCOD1000006
_cod_database_code 7235068
_shelx_space_group_comment
;
The symmetry employed for this shelxl refinement is uniquely defined
by the following loop, which should always be used as a source of
symmetry information in preference to the above space-group names.
They are only intended as comments.
;
_shelx_estimated_absorpt_t_min 0.217
_shelx_estimated_absorpt_t_max 0.407

loop_
_space_group_symop_operation_xyz
'x, y, z'
'-x, -y, -z'

loop_
_atom_site_label
_atom_site_type_symbol
_atom_site_fract_x
_atom_site_fract_y
_atom_site_fract_z
_atom_site_U_iso_or_equiv
_atom_site_adp_type
_atom_site_occupancy
_atom_site_site_symmetry_order
_atom_site_calc_flag
_atom_site_refinement_flags_posn
_atom_site_refinement_flags_adp
_atom_site_refinement_flags_occupancy
_atom_site_disorder_assembly
_atom_site_disorder_group
Au1 Au 0.54036(3) 0.67561(2) 0.76244(2) 0.01993(9) Uani 1 1 d . . . . .
Au2 Au 0.27143(3) 0.51437(2) 0.75684(2) 0.01910(8) Uani 1 1 d . . . . .
P1 P 0.58315(19) 0.58328(16) 0.69233(8) 0.0178(4) Uani 1 1 d . . . . .
P2 P 0.31481(18) 0.39082(16) 0.81241(8) 0.0175(4) Uani 1 1 d . . . . .
P3 P 0.56569(19) 0.79963(16) 0.83881(8) 0.0192(4) Uani 1 1 d . . . . .
P4 P 0.19295(18) 0.61977(15) 0.70161(8) 0.0173(4) Uani 1 1 d . . . . .
O1 O 0.3905(5) 0.3882(4) 0.7052(2) 0.0206(12) Uani 1 1 d . . . . .
O2 O 0.3145(5) 0.7306(4) 0.8164(2) 0.0229(12) Uani 1 1 d . . . . .
C1 C 0.4618(7) 0.4985(6) 0.6354(3) 0.0182(16) Uani 1 1 d . . . . .
C2 C 0.4482(7) 0.5234(6) 0.5787(3) 0.0207(17) Uani 1 1 d . . . . .
H1 H 0.5093 0.5810 0.5681 0.025 Uiso 1 1 calc R U . . .
C3 C 0.3459(8) 0.4642(7) 0.5381(3) 0.0268(19) Uani 1 1 d . . . . .
H3 H 0.3382 0.4800 0.4995 0.032 Uiso 1 1 calc R U . . .
C4 C 0.2557(8) 0.3827(7) 0.5533(3) 0.0281(19) Uani 1 1 d . . . . .
H4 H 0.1846 0.3445 0.5256 0.034 Uiso 1 1 calc R U . . .
C5 C 0.2682(8) 0.3561(7) 0.6089(3) 0.0263(19) Uani 1 1 d . . . . .
H5 H 0.2056 0.2996 0.6192 0.032 Uiso 1 1 calc R U . . .
C6 C 0.3701(7) 0.4108(6) 0.6489(3) 0.0190(16) Uani 1 1 d . . . . .
C7 C 0.3352(7) 0.2827(6) 0.7178(3) 0.0200(17) Uani 1 1 d . . . . .
C8 C 0.2965(7) 0.2716(6) 0.7677(3) 0.0219(17) Uani 1 1 d . . . . .
C9 C 0.2450(9) 0.1665(7) 0.7821(4) 0.033(2) Uani 1 1 d . . . . .
H9 H 0.2179 0.1557 0.8165 0.039 Uiso 1 1 calc R U . . .
C10 C 0.2335(10) 0.0792(7) 0.7468(4) 0.041(2) Uani 1 1 d . . . . .
H10 H 0.1980 0.0086 0.7566 0.049 Uiso 1 1 calc R U . . .
C11 C 0.2737(10) 0.0941(7) 0.6968(4) 0.038(2) Uani 1 1 d . . . . .
H11 H 0.2642 0.0333 0.6723 0.046 Uiso 1 1 calc R U . . .
C12 C 0.3270(8) 0.1956(6) 0.6823(3) 0.028(2) Uani 1 1 d . . . . .
H12 H 0.3575 0.2061 0.6488 0.034 Uiso 1 1 calc R U . . .
C13 C 0.4760(7) 0.7560(6) 0.8912(3) 0.0197(16) Uani 1 1 d . . . . .
C14 C 0.5258(8) 0.7554(6) 0.9489(3) 0.0250(19) Uani 1 1 d . . . . .
H14 H 0.6090 0.7825 0.9622 0.030 Uiso 1 1 calc R U . . .
C15 C 0.4552(8) 0.7160(7) 0.9863(3) 0.028(2) Uani 1 1 d . . . . .
H15 H 0.4893 0.7164 1.0255 0.033 Uiso 1 1 calc R U . . .
C16 C 0.3336(8) 0.6755(7) 0.9667(3) 0.0262(19) Uani 1 1 d . . . . .
H16 H 0.2845 0.6459 0.9924 0.031 Uiso 1 1 calc R U . . .
C17 C 0.2826(8) 0.6780(7) 0.9093(3) 0.0247(18) Uani 1 1 d . . . . .
H17 H 0.1995 0.6496 0.8956 0.030 Uiso 1 1 calc R U . . .
C18 C 0.3558(7) 0.7226(6) 0.8736(3) 0.0192(16) Uani 1 1 d . . . . .
C19 C 0.2097(7) 0.7456(6) 0.7988(3) 0.0178(16) Uani 1 1 d . . . . .
C20 C 0.1440(7) 0.6998(6) 0.7450(3) 0.0187(16) Uani 1 1 d . . . . .
C21 C 0.0446(7) 0.7199(7) 0.7231(3) 0.0241(18) Uani 1 1 d . . . . .
H21 H -0.0009 0.6892 0.6856 0.029 Uiso 1 1 calc R U . . .
C22 C 0.0112(8) 0.7844(7) 0.7555(3) 0.0258(19) Uani 1 1 d . . . . .
H22 H -0.0581 0.7966 0.7407 0.031 Uiso 1 1 calc R U . . .
C23 C 0.0797(8) 0.8315(6) 0.8101(3) 0.0242(18) Uani 1 1 d . . . . .
H23 H 0.0579 0.8774 0.8320 0.029 Uiso 1 1 calc R U . . .
C24 C 0.1788(8) 0.8121(6) 0.8324(3) 0.0242(18) Uani 1 1 d . . . . .
H24 H 0.2251 0.8433 0.8698 0.029 Uiso 1 1 calc R U . . .
C1A C 0.6798(7) 0.6781(6) 0.6548(3) 0.0205(17) Uani 1 1 d . . . . .
C2A C 0.6802(9) 0.7816(7) 0.6502(3) 0.031(2) Uani 1 1 d . . . . .
H2A H 0.6312 0.8041 0.6684 0.037 Uiso 1 1 calc R U . . .
C3A C 0.7518(10) 0.8512(7) 0.6193(4) 0.044(3) Uani 1 1 d . . . . .
H3A H 0.7500 0.9204 0.6155 0.052 Uiso 1 1 calc R U . . .
C4A C 0.8257(9) 0.8204(8) 0.5941(4) 0.039(2) Uani 1 1 d . . . . .
H4A H 0.8757 0.8689 0.5736 0.047 Uiso 1 1 calc R U . . .
C5A C 0.8269(8) 0.7184(7) 0.5989(3) 0.0294(19) Uani 1 1 d . . . . .
H5A H 0.8777 0.6972 0.5815 0.035 Uiso 1 1 calc R U . . .
C6A C 0.7542(7) 0.6473(7) 0.6289(3) 0.0238(18) Uani 1 1 d . . . . .
H6A H 0.7551 0.5776 0.6318 0.029 Uiso 1 1 calc R U . . .
C1B C 0.6686(7) 0.5075(6) 0.7231(3) 0.0202(17) Uani 1 1 d . . . . .
C2B C 0.7628(8) 0.5586(7) 0.7692(3) 0.0259(19) Uani 1 1 d . . . . .
H2B H 0.7782 0.6293 0.7850 0.031 Uiso 1 1 calc R U . . .
C3B C 0.8348(8) 0.5060(7) 0.7921(4) 0.033(2) Uani 1 1 d . . . . .
H3B H 0.9007 0.5416 0.8231 0.040 Uiso 1 1 calc R U . . .
C4B C 0.8106(9) 0.4018(8) 0.7699(4) 0.039(2) Uani 1 1 d . . . . .
H4B H 0.8584 0.3652 0.7863 0.046 Uiso 1 1 calc R U . . .
C5B C 0.7180(9) 0.3518(8) 0.7243(4) 0.039(2) Uani 1 1 d . . . . .
H5B H 0.7025 0.2808 0.7089 0.047 Uiso 1 1 calc R U . . .
C6B C 0.6453(8) 0.4039(6) 0.6998(3) 0.0259(19) Uani 1 1 d . . . . .
H6B H 0.5813 0.3690 0.6678 0.031 Uiso 1 1 calc R U . . .
C1C C 0.2187(7) 0.3483(6) 0.8619(3) 0.0186(16) Uani 1 1 d . . . . .
C2C C 0.2369(8) 0.2827(6) 0.9042(3) 0.0232(18) Uani 1 1 d . . . . .
H2C H 0.2995 0.2588 0.9065 0.028 Uiso 1 1 calc R U . . .
C3C C 0.1662(8) 0.2530(7) 0.9421(3) 0.029(2) Uani 1 1 d . . . . .
H3C H 0.1792 0.2084 0.9703 0.035 Uiso 1 1 calc R U . . .
C4C C 0.0743(8) 0.2885(8) 0.9390(3) 0.033(2) Uani 1 1 d . . . . .
H4C H 0.0242 0.2677 0.9650 0.040 Uiso 1 1 calc R U . . .
C5C C 0.0565(9) 0.3543(9) 0.8977(4) 0.043(3) Uani 1 1 d . . . . .
H5C H -0.0041 0.3805 0.8964 0.052 Uiso 1 1 calc R U . . .
C6C C 0.1264(8) 0.3815(7) 0.8591(3) 0.031(2) Uani 1 1 d . . . . .
H6C H 0.1114 0.4237 0.8299 0.037 Uiso 1 1 calc R U . . .
C1D C 0.4610(7) 0.4348(6) 0.8587(3) 0.0210(17) Uani 1 1 d . . . . .
C2D C 0.4851(8) 0.5024(6) 0.9078(3) 0.0261(19) Uani 1 1 d . . . . .
H2D H 0.4271 0.5263 0.9158 0.031 Uiso 1 1 calc R U . . .
C3D C 0.5966(8) 0.5364(7) 0.9466(4) 0.033(2) Uani 1 1 d . . . . .
H3D H 0.6138 0.5834 0.9804 0.040 Uiso 1 1 calc R U . . .
C4D C 0.6795(8) 0.5011(7) 0.9349(4) 0.035(2) Uani 1 1 d . . . . .
H4D H 0.7546 0.5242 0.9606 0.042 Uiso 1 1 calc R U . . .
C5D C 0.6543(8) 0.4320(8) 0.8860(4) 0.035(2) Uani 1 1 d . . . . .
H5D H 0.7115 0.4063 0.8788 0.043 Uiso 1 1 calc R U . . .
C6D C 0.5466(8) 0.3998(7) 0.8473(3) 0.0278(19) Uani 1 1 d . . . . .
H6D H 0.5308 0.3540 0.8132 0.033 Uiso 1 1 calc R U . . .
C1E C 0.5569(8) 0.9250(7) 0.8189(4) 0.031(2) Uani 1 1 d . . . . .
C2E C 0.5103(12) 0.9804(9) 0.8479(6) 0.076(5) Uani 1 1 d . . . . .
H2E H 0.4771 0.9527 0.8792 0.091 Uiso 1 1 calc R U . . .
C3E C 0.5123(14) 1.0798(11) 0.8305(8) 0.099(6) Uani 1 1 d . . . . .
H3E H 0.4795 1.1197 0.8498 0.119 Uiso 1 1 calc R U . . .
C4E C 0.5619(12) 1.1185(11) 0.7856(7) 0.082(5) Uani 1 1 d . . . . .
H4E H 0.5655 1.1866 0.7749 0.098 Uiso 1 1 calc R U . . .
C5E C 0.6045(12) 1.0636(8) 0.7571(5) 0.066(4) Uani 1 1 d . . . . .
H5E H 0.6377 1.0918 0.7259 0.079 Uiso 1 1 calc R U . . .
C6E C 0.6012(10) 0.9655(7) 0.7723(4) 0.044(3) Uani 1 1 d . . . . .
H6E H 0.6295 0.9249 0.7507 0.052 Uiso 1 1 calc R U . . .
C1F C 0.7166(7) 0.8355(6) 0.8776(3) 0.0197(16) Uani 1 1 d . . . . .
C2F C 0.9068(9) 0.9635(8) 0.9260(4) 0.044(3) Uani 1 1 d . . . . .
H2F H 0.9573 1.0358 0.9407 0.052 Uiso 1 1 calc R U . . .
C3F C 0.7907(9) 0.9409(7) 0.8996(4) 0.035(2) Uani 1 1 d . . . . .
H3F H 0.7618 0.9967 0.8965 0.043 Uiso 1 1 calc R U . . .
C6F C 0.7598(7) 0.7537(7) 0.8825(3) 0.0242(18) Uani 1 1 d . . . . .
H6F H 0.7093 0.6817 0.8674 0.029 Uiso 1 1 calc R U . . .
C5F C 0.8773(8) 0.7780(8) 0.9096(3) 0.035(2) Uani 1 1 d . . . . .
H5F H 0.9071 0.7228 0.9131 0.042 Uiso 1 1 calc R U . . .
C4F C 0.9509(8) 0.8851(9) 0.9316(4) 0.038(2) Uani 1 1 d . . . . .
H4F H 1.0309 0.9029 0.9503 0.046 Uiso 1 1 calc R U . . .
C1G C 0.2849(7) 0.7152(6) 0.6624(3) 0.0200(17) Uani 1 1 d . . . . .
C2G C 0.3247(8) 0.8254(6) 0.6755(4) 0.0274(19) Uani 1 1 d . . . . .
H2G H 0.3114 0.8546 0.7087 0.033 Uiso 1 1 calc R U . . .
C3G C 0.3840(9) 0.8929(7) 0.6398(4) 0.034(2) Uani 1 1 d . . . . .
H3G H 0.4074 0.9684 0.6479 0.041 Uiso 1 1 calc R U . . .
C4G C 0.4096(8) 0.8539(7) 0.5936(3) 0.0280(19) Uani 1 1 d . . . . .
H4G H 0.4508 0.9018 0.5698 0.034 Uiso 1 1 calc R U . . .
C5G C 0.3751(8) 0.7437(7) 0.5814(3) 0.0287(19) Uani 1 1 d . . . . .
H5G H 0.3948 0.7161 0.5499 0.034 Uiso 1 1 calc R U . . .
C6G C 0.3114(8) 0.6733(7) 0.6153(3) 0.0250(18) Uani 1 1 d . . . . .
H6G H 0.2863 0.5977 0.6066 0.030 Uiso 1 1 calc R U . . .
C1H C 0.0610(7) 0.5357(6) 0.6485(3) 0.0209(17) Uani 1 1 d . . . . .
C2H C 0.0305(8) 0.5649(7) 0.5943(3) 0.031(2) Uani 1 1 d . . . . .
H2H H 0.0799 0.6299 0.5831 0.037 Uiso 1 1 calc R U . . .
C3H C -0.0748(8) 0.4966(8) 0.5565(4) 0.036(2) Uani 1 1 d . . . . .
H3H H -0.0953 0.5155 0.5192 0.043 Uiso 1 1 calc R U . . .
C4H C -0.1473(9) 0.4049(8) 0.5720(4) 0.041(2) Uani 1 1 d . . . . .
H4H H -0.2183 0.3603 0.5458 0.050 Uiso 1 1 calc R U . . .
C5H C -0.1186(10) 0.3762(8) 0.6255(4) 0.048(3) Uani 1 1 d . . . . .
H5H H -0.1702 0.3121 0.6365 0.057 Uiso 1 1 calc R U . . .
C6H C -0.0142(9) 0.4407(7) 0.6635(4) 0.038(2) Uani 1 1 d . . . . .
H6H H 0.0060 0.4196 0.7003 0.045 Uiso 1 1 calc R U . . .
N1 N 0.6536(8) 0.0997(7) 0.6065(4) 0.052(2) Uani 1 1 d . . . . .
O3 O 0.5905(7) 0.1401(6) 0.6253(3) 0.055(2) Uani 1 1 d . . . . .
O4 O 0.6381(9) 0.0715(8) 0.5569(4) 0.085(3) Uani 1 1 d . . . . .
O5 O 0.7301(10) 0.0884(12) 0.6401(5) 0.146(6) Uani 1 1 d . . . . .
N2 N 0.6876(11) 0.9790(8) 0.0503(4) 0.0420(15) Uani 1 1 d D . . . .
O6 O 0.6390(16) 0.9133(13) 0.0760(7) 0.244(13) Uani 1 1 d D . . . .
O7 O 0.6407(12) 1.0391(8) 0.0246(8) 0.197(9) Uani 1 1 d D . . . .
O8 O 0.7568(13) 0.9692(12) 0.0383(7) 0.177(8) Uani 1 1 d D . . . .
C26 C 0.9151(12) 0.1571(10) 0.5482(5) 0.062(3) Uani 1 1 d . . . . .
H26A H 0.9331 0.2218 0.5748 0.074 Uiso 1 1 calc R U . . .
H26B H 0.8339 0.1064 0.5473 0.074 Uiso 1 1 calc R U . . .
Cl1 Cl 0.9244(3) 0.1942(3) 0.47888(15) 0.0736(10) Uani 1 1 d . . . . .
Cl2 Cl 1.0131(3) 0.0966(2) 0.57322(13) 0.0557(7) Uani 1 1 d . . . . .
C27 C 0.4150(11) 0.1445(8) 0.5164(4) 0.052(3) Uani 1 1 d . . . . .
H27A H 0.4007 0.1295 0.4743 0.062 Uiso 1 1 calc R U . . .
H27B H 0.4704 0.1123 0.5344 0.062 Uiso 1 1 calc R U . . .
Cl3 Cl 0.4798(3) 0.2877(2) 0.53672(11) 0.0560(8) Uani 1 1 d . . . . .
Cl4 Cl 0.2829(3) 0.0859(2) 0.53743(12) 0.0621(8) Uani 1 1 d . . . . .
C28 C 0.0625(13) 0.9211(10) 0.2764(5) 0.074(4) Uani 1 1 d . . . . .
H28A H 0.0118 0.9469 0.2942 0.088 Uiso 1 1 calc R U . . .
H28B H 0.1427 0.9522 0.3015 0.088 Uiso 1 1 calc R U . . .
Cl5 Cl 0.0107(4) 0.7834(3) 0.27461(19) 0.1125(19) Uani 1 1 d . . . . .
Cl6 Cl 0.0682(4) 0.9698(4) 0.21190(17) 0.1017(16) Uani 1 1 d . . . . .
C29 C -0.082(2) 0.4971(18) 0.9281(11) 0.213(9) Uani 0.557(8) 1 d D . P . .
H29A H -0.1589 0.5035 0.9186 0.255 Uiso 0.557(8) 1 calc R U P . .
H29B H -0.0815 0.4463 0.8975 0.255 Uiso 0.557(8) 1 calc R U P . .
Cl7 Cl 0.0188(7) 0.6131(7) 0.9264(3) 0.104(3) Uani 0.557(8) 1 d D . P . .
Cl8 Cl -0.0722(11) 0.4456(7) 0.9860(7) 0.213(9) Uani 0.557(8) 1 d D . P . .
O9 O 0.7752(7) 1.1599(5) -0.0196(3) 0.0420(15) Uani 1 1 d D . . . .
H91 H 0.736(7) 1.110(5) -0.004(3) 0.050 Uiso 1 1 d D U . . .
H92 H 0.844(5) 1.196(6) 0.002(3) 0.050 Uiso 1 1 d D U . . .

loop_
_atom_site_aniso_label
_atom_site_aniso_U_11
_atom_site_aniso_U_22
_atom_site_aniso_U_33
_atom_site_aniso_U_23
_atom_site_aniso_U_13
_atom_site_aniso_U_12
Au1 0.01779(19) 0.02510(17) 0.01591(15) -0.00024(11) 0.00329(11) 0.00776(15)
Au2 0.01993(19) 0.01968(16) 0.01932(15) 0.00538(11) 0.00475(12) 0.00916(15)
P1 0.0183(12) 0.0173(10) 0.0154(9) 0.0004(7) 0.0045(7) 0.0041(9)
P2 0.0173(12) 0.0165(10) 0.0182(9) 0.0048(7) 0.0046(7) 0.0057(9)
P3 0.0180(12) 0.0194(10) 0.0193(10) 0.0001(7) 0.0041(8) 0.0066(10)
P4 0.0165(12) 0.0145(10) 0.0203(9) 0.0031(7) 0.0043(8) 0.0051(9)
O1 0.021(3) 0.016(3) 0.020(3) 0.004(2) 0.005(2) 0.001(3)
O2 0.017(3) 0.033(3) 0.020(3) 0.002(2) 0.005(2) 0.011(3)
C1 0.018(5) 0.016(4) 0.018(4) -0.003(3) 0.002(3) 0.005(4)
C2 0.021(5) 0.018(4) 0.021(4) 0.001(3) 0.009(3) 0.004(4)
C3 0.034(6) 0.029(5) 0.017(4) 0.000(3) 0.003(3) 0.012(5)
C4 0.024(5) 0.027(5) 0.025(4) -0.004(3) -0.002(3) 0.006(4)
C5 0.024(5) 0.021(4) 0.028(4) 0.002(3) 0.006(3) 0.002(4)
C6 0.020(5) 0.018(4) 0.019(4) 0.003(3) 0.006(3) 0.008(4)
C7 0.022(5) 0.009(4) 0.025(4) 0.005(3) 0.004(3) 0.003(4)
C8 0.022(5) 0.019(4) 0.024(4) 0.002(3) 0.004(3) 0.008(4)
C9 0.042(6) 0.026(5) 0.034(5) 0.013(4) 0.020(4) 0.011(5)
C10 0.058(8) 0.018(5) 0.044(6) 0.009(4) 0.026(5) 0.005(5)
C11 0.061(8) 0.019(5) 0.037(5) 0.001(4) 0.016(5) 0.015(5)
C12 0.039(6) 0.023(4) 0.024(4) 0.002(3) 0.012(4) 0.011(5)
C13 0.016(5) 0.019(4) 0.021(4) -0.002(3) 0.003(3) 0.005(4)
C14 0.037(6) 0.024(4) 0.019(4) -0.001(3) 0.003(3) 0.018(4)
C15 0.038(6) 0.030(5) 0.021(4) 0.007(3) 0.008(4) 0.019(5)
C16 0.033(6) 0.031(5) 0.026(4) 0.009(3) 0.014(4) 0.020(5)
C17 0.021(5) 0.030(5) 0.026(4) 0.007(3) 0.008(3) 0.011(4)
C18 0.020(5) 0.017(4) 0.020(4) 0.002(3) 0.004(3) 0.006(4)
C19 0.015(5) 0.017(4) 0.021(4) 0.003(3) 0.004(3) 0.006(4)
C20 0.016(5) 0.017(4) 0.021(4) 0.004(3) 0.008(3) 0.003(4)
C21 0.014(5) 0.028(5) 0.026(4) 0.003(3) 0.000(3) 0.005(4)
C22 0.017(5) 0.029(5) 0.036(5) 0.010(4) 0.008(3) 0.012(4)
C23 0.028(5) 0.016(4) 0.034(5) 0.006(3) 0.017(4) 0.009(4)
C24 0.027(5) 0.028(5) 0.020(4) -0.003(3) 0.005(3) 0.014(4)
C1A 0.024(5) 0.016(4) 0.015(4) 0.000(3) 0.005(3) 0.001(4)
C2A 0.041(6) 0.022(4) 0.027(4) 0.002(3) 0.012(4) 0.008(5)
C3A 0.071(9) 0.014(4) 0.039(5) 0.007(4) 0.019(5) 0.006(5)
C4A 0.034(6) 0.041(6) 0.027(5) 0.012(4) 0.010(4) -0.005(5)
C5A 0.021(5) 0.040(5) 0.022(4) 0.006(3) 0.007(3) 0.004(4)
C6A 0.023(5) 0.025(4) 0.021(4) 0.005(3) 0.005(3) 0.007(4)
C1B 0.017(5) 0.024(4) 0.021(4) 0.010(3) 0.009(3) 0.006(4)
C2B 0.027(5) 0.027(5) 0.024(4) 0.009(3) 0.010(3) 0.008(4)
C3B 0.022(5) 0.040(5) 0.032(5) 0.012(4) 0.003(4) 0.007(5)
C4B 0.038(7) 0.041(6) 0.049(6) 0.016(4) 0.012(5) 0.026(6)
C5B 0.038(7) 0.032(5) 0.057(6) 0.019(4) 0.019(5) 0.018(5)
C6B 0.030(5) 0.018(4) 0.027(4) 0.004(3) 0.007(3) 0.006(4)
C1C 0.013(4) 0.024(4) 0.018(4) 0.005(3) 0.005(3) 0.004(4)
C2C 0.021(5) 0.018(4) 0.023(4) 0.002(3) 0.002(3) 0.002(4)
C3C 0.029(6) 0.028(5) 0.022(4) 0.001(3) 0.001(3) 0.003(4)
C4C 0.023(5) 0.048(6) 0.020(4) -0.002(4) 0.008(3) 0.004(5)
C5C 0.031(6) 0.068(8) 0.037(5) 0.012(5) 0.012(4) 0.024(6)
C6C 0.030(6) 0.044(6) 0.025(4) 0.012(4) 0.010(4) 0.020(5)
C1D 0.013(5) 0.024(4) 0.024(4) 0.012(3) 0.003(3) 0.004(4)
C2D 0.020(5) 0.012(4) 0.039(5) 0.007(3) 0.003(4) 0.000(4)
C3D 0.030(6) 0.021(4) 0.031(5) -0.006(3) -0.009(4) 0.001(4)
C4D 0.016(5) 0.035(5) 0.035(5) 0.018(4) -0.005(4) -0.006(4)
C5D 0.026(6) 0.046(6) 0.041(5) 0.025(4) 0.017(4) 0.016(5)
C6D 0.020(5) 0.039(5) 0.027(4) 0.012(4) 0.007(3) 0.013(4)
C1E 0.025(6) 0.027(5) 0.041(5) 0.002(4) 0.001(4) 0.011(4)
C2E 0.082(11) 0.038(7) 0.153(13) 0.049(7) 0.089(10) 0.038(8)
C3E 0.099(14) 0.047(8) 0.203(18) 0.043(10) 0.098(13) 0.052(10)
C4E 0.042(9) 0.054(9) 0.159(15) 0.067(9) 0.033(9) 0.020(8)
C5E 0.077(10) 0.028(6) 0.079(9) 0.028(6) 0.004(7) 0.012(7)
C6E 0.058(8) 0.027(5) 0.030(5) 0.009(4) 0.004(5) 0.002(5)
C1F 0.016(5) 0.022(4) 0.018(4) -0.002(3) 0.002(3) 0.005(4)
C2F 0.031(6) 0.045(6) 0.031(5) -0.008(4) -0.002(4) -0.006(5)
C3F 0.034(6) 0.032(5) 0.032(5) -0.003(4) 0.002(4) 0.007(5)
C6F 0.020(5) 0.028(5) 0.021(4) -0.001(3) 0.005(3) 0.006(4)
C5F 0.033(6) 0.062(7) 0.021(4) 0.010(4) 0.009(4) 0.030(6)
C4F 0.012(5) 0.065(7) 0.025(5) 0.002(4) 0.001(3) 0.004(5)
C1G 0.019(5) 0.021(4) 0.023(4) 0.008(3) 0.006(3) 0.009(4)
C2G 0.027(5) 0.015(4) 0.037(5) 0.003(3) 0.016(4) 0.000(4)
C3G 0.035(6) 0.027(5) 0.041(5) 0.010(4) 0.016(4) 0.008(5)
C4G 0.021(5) 0.026(5) 0.033(5) 0.011(3) 0.009(4) 0.003(4)
C5G 0.021(5) 0.036(5) 0.027(4) 0.005(4) 0.010(3) 0.008(4)
C6G 0.021(5) 0.022(4) 0.032(4) 0.005(3) 0.008(3) 0.007(4)
C1H 0.017(5) 0.021(4) 0.023(4) 0.002(3) 0.005(3) 0.006(4)
C2H 0.024(6) 0.029(5) 0.032(5) 0.007(4) -0.001(4) 0.005(4)
C3H 0.023(6) 0.042(6) 0.029(5) 0.000(4) -0.008(4) 0.006(5)
C4H 0.028(6) 0.044(6) 0.043(6) -0.010(4) -0.001(4) 0.010(5)
C5H 0.043(7) 0.038(6) 0.034(5) 0.001(4) 0.001(4) -0.011(5)
C6H 0.044(7) 0.027(5) 0.024(4) -0.002(4) -0.005(4) 0.001(5)
N1 0.029(6) 0.034(5) 0.074(7) -0.023(4) 0.007(5) -0.004(4)
O3 0.074(6) 0.054(5) 0.060(5) 0.010(4) 0.028(4) 0.042(5)
O4 0.074(8) 0.083(7) 0.102(8) -0.018(6) 0.050(6) 0.023(6)
O5 0.100(10) 0.221(15) 0.128(10) -0.065(9) -0.056(8) 0.123(11)
N2 0.065(5) 0.025(3) 0.050(3) -0.011(2) 0.033(3) 0.024(3)
O6 0.29(3) 0.29(3) 0.166(18) -0.151(17) -0.095(16) 0.21(2)
O7 0.097(12) 0.045(7) 0.40(3) -0.054(11) -0.013(13) 0.017(8)
O8 0.19(2) 0.082(10) 0.175(16) -0.024(10) -0.026(13) -0.005(12)
C26 0.062(10) 0.058(8) 0.077(8) 0.020(6) 0.042(7) 0.023(7)
Cl1 0.050(2) 0.074(2) 0.094(2) 0.0506(18) 0.0281(17) 0.0116(19)
Cl2 0.0399(18) 0.0316(14) 0.0777(19) 0.0049(12) 0.0024(13) -0.0001(13)
C27 0.066(9) 0.048(7) 0.047(6) -0.006(5) 0.015(5) 0.030(7)
Cl3 0.091(3) 0.0392(15) 0.0551(16) 0.0124(11) 0.0393(15) 0.0320(17)
Cl4 0.078(2) 0.0566(18) 0.0461(15) 0.0001(12) 0.0277(15) 0.0135(18)
C28 0.084(11) 0.053(8) 0.062(8) 0.004(6) -0.006(7) 0.015(8)
Cl5 0.115(4) 0.0427(19) 0.134(3) -0.0111(19) -0.065(3) 0.029(2)
Cl6 0.085(3) 0.181(5) 0.099(3) 0.090(3) 0.057(2) 0.094(3)
C29 0.194(13) 0.076(7) 0.45(2) 0.043(9) 0.249(15) 0.051(7)
Cl7 0.062(6) 0.135(8) 0.117(6) 0.012(5) 0.024(4) 0.039(5)
Cl8 0.194(13) 0.076(7) 0.45(2) 0.043(9) 0.249(15) 0.051(7)
O9 0.065(5) 0.025(3) 0.050(3) -0.011(2) 0.033(3) 0.024(3)

loop_
_atom_type_symbol
_atom_type_description
_atom_type_scat_dispersion_real
_atom_type_scat_dispersion_imag
_atom_type_scat_source
C C 0.0033 0.0016 'International Tables Vol C Tables 4.2.6.8 and 6.1.1.4'
H H 0.0000 0.0000 'International Tables Vol C Tables 4.2.6.8 and 6.1.1.4'
N N 0.0061 0.0033 'International Tables Vol C Tables 4.2.6.8 and 6.1.1.4'
O O 0.0106 0.0060 'International Tables Vol C Tables 4.2.6.8 and 6.1.1.4'
P P 0.1023 0.0942 'International Tables Vol C Tables 4.2.6.8 and 6.1.1.4'
Au Au -2.0133 8.8022 'International Tables Vol C Tables 4.2.6.8 and 6.1.1.4'
Cl Cl 0.1484 0.1585 'International Tables Vol C Tables 4.2.6.8 and 6.1.1.4'

loop_
_geom_angle_atom_site_label_1
_geom_angle_atom_site_label_2
_geom_angle_atom_site_label_3
_geom_angle
_geom_angle_site_symmetry_1
_geom_angle_site_symmetry_3
P1 Au1 P3 160.70(8) . .
P1 Au1 Au2 99.79(6) . .
P3 Au1 Au2 99.08(6) . .
P2 Au2 P4 169.64(8) . .
P2 Au2 Au1 97.14(5) . .
P4 Au2 Au1 93.16(5) . .
C1 P1 C1A 103.4(4) . .
C1 P1 C1B 109.6(4) . .
C1A P1 C1B 103.3(4) . .
C1 P1 Au1 117.4(3) . .
C1A P1 Au1 109.8(2) . .
C1B P1 Au1 112.0(2) . .
C1D P2 C1C 103.2(3) . .
C1D P2 C8 105.5(4) . .
C1C P2 C8 108.0(4) . .
C1D P2 Au2 117.5(3) . .
C1C P2 Au2 111.1(2) . .
C8 P2 Au2 110.9(2) . .
C1E P3 C1F 105.2(4) . .
C1E P3 C13 106.5(4) . .
C1F P3 C13 106.0(3) . .
C1E P3 Au1 115.1(3) . .
C1F P3 Au1 104.1(2) . .
C13 P3 Au1 118.7(3) . .
C1G P4 C1H 105.6(4) . .
C1G P4 C20 104.8(3) . .
C1H P4 C20 104.8(4) . .
C1G P4 Au2 118.5(2) . .
C1H P4 Au2 110.7(2) . .
C20 P4 Au2 111.3(2) . .
C6 O1 C7 119.4(6) . .
C18 O2 C19 120.5(6) . .
C2 C1 C6 118.0(7) . .
C2 C1 P1 122.3(6) . .
C6 C1 P1 119.2(5) . .
C3 C2 C1 120.2(8) . .
C3 C2 H1 119.9 . .
C1 C2 H1 119.9 . .
C4 C3 C2 120.3(7) . .
C4 C3 H3 119.8 . .
C2 C3 H3 119.8 . .
C3 C4 C5 120.2(8) . .
C3 C4 H4 119.9 . .
C5 C4 H4 119.9 . .
C6 C5 C4 120.2(8) . .
C6 C5 H5 119.9 . .
C4 C5 H5 119.9 . .
C5 C6 O1 123.9(8) . .
C5 C6 C1 120.8(7) . .
O1 C6 C1 115.2(7) . .
C8 C7 C12 122.9(7) . .
C8 C7 O1 116.7(6) . .
C12 C7 O1 120.3(7) . .
C7 C8 C9 117.4(7) . .
C7 C8 P2 119.6(6) . .
C9 C8 P2 123.0(6) . .
C10 C9 C8 120.6(8) . .
C10 C9 H9 119.7 . .
C8 C9 H9 119.7 . .
C9 C10 C11 120.1(8) . .
C9 C10 H10 119.9 . .
C11 C10 H10 119.9 . .
C12 C11 C10 120.8(8) . .
C12 C11 H11 119.6 . .
C10 C11 H11 119.6 . .
C11 C12 C7 118.2(8) . .
C11 C12 H12 120.9 . .
C7 C12 H12 120.9 . .
C18 C13 C14 118.9(7) . .
C18 C13 P3 119.1(5) . .
C14 C13 P3 122.0(6) . .
C15 C14 C13 120.4(8) . .
C15 C14 H14 119.8 . .
C13 C14 H14 119.8 . .
C14 C15 C16 119.8(8) . .
C14 C15 H15 120.1 . .
C16 C15 H15 120.1 . .
C15 C16 C17 120.5(8) . .
C15 C16 H16 119.8 . .
C17 C16 H16 119.8 . .
C18 C17 C16 118.3(8) . .
C18 C17 H17 120.8 . .
C16 C17 H17 120.8 . .
C17 C18 C13 121.8(7) . .
C17 C18 O2 122.9(7) . .
C13 C18 O2 115.1(7) . .
C20 C19 O2 116.6(6) . .
C20 C19 C24 121.6(7) . .
O2 C19 C24 121.5(7) . .
C19 C20 C21 119.3(7) . .
C19 C20 P4 119.7(6) . .
C21 C20 P4 120.9(6) . .
C22 C21 C20 120.4(7) . .
C22 C21 H21 119.8 . .
C20 C21 H21 119.8 . .
C21 C22 C23 119.7(7) . .
C21 C22 H22 120.2 . .
C23 C22 H22 120.2 . .
C24 C23 C22 120.6(7) . .
C24 C23 H23 119.7 . .
C22 C23 H23 119.7 . .
C23 C24 C19 118.4(7) . .
C23 C24 H24 120.8 . .
C19 C24 H24 120.8 . .
C6A C1A C2A 119.1(8) . .
C6A C1A P1 119.5(6) . .
C2A C1A P1 121.4(6) . .
C3A C2A C1A 120.2(8) . .
C3A C2A H2A 119.9 . .
C1A C2A H2A 119.9 . .
C4A C3A C2A 120.4(8) . .
C4A C3A H3A 119.8 . .
C2A C3A H3A 119.8 . .
C3A C4A C5A 119.8(9) . .
C3A C4A H4A 120.1 . .
C5A C4A H4A 120.1 . .
C6A C5A C4A 120.4(8) . .
C6A C5A H5A 119.8 . .
C4A C5A H5A 119.8 . .
C5A C6A C1A 120.1(7) . .
C5A C6A H6A 120.0 . .
C1A C6A H6A 120.0 . .
C2B C1B C6B 120.5(7) . .
C2B C1B P1 117.6(6) . .
C6B C1B P1 121.8(6) . .
C1B C2B C3B 119.7(8) . .
C1B C2B H2B 120.2 . .
C3B C2B H2B 120.2 . .
C4B C3B C2B 120.2(8) . .
C4B C3B H3B 119.9 . .
C2B C3B H3B 119.9 . .
C5B C4B C3B 120.0(8) . .
C5B C4B H4B 120.0 . .
C3B C4B H4B 120.0 . .
C4B C5B C6B 120.9(9) . .
C4B C5B H5B 119.5 . .
C6B C5B H5B 119.5 . .
C1B C6B C5B 118.8(8) . .
C1B C6B H6B 120.6 . .
C5B C6B H6B 120.6 . .
C6C C1C C2C 118.5(7) . .
C6C C1C P2 120.2(6) . .
C2C C1C P2 121.3(6) . .
C3C C2C C1C 121.1(8) . .
C3C C2C H2C 119.5 . .
C1C C2C H2C 119.5 . .
C2C C3C C4C 119.6(8) . .
C2C C3C H3C 120.2 . .
C4C C3C H3C 120.2 . .
C5C C4C C3C 119.8(8) . .
C5C C4C H4C 120.1 . .
C3C C4C H4C 120.1 . .
C6C C5C C4C 120.0(8) . .
C6C C5C H5C 120.0 . .
C4C C5C H5C 120.0 . .
C5C C6C C1C 121.0(8) . .
C5C C6C H6C 119.5 . .
C1C C6C H6C 119.5 . .
C2D C1D C6D 119.8(7) . .
C2D C1D P2 117.5(6) . .
C6D C1D P2 122.7(6) . .
C1D C2D C3D 119.9(8) . .
C1D C2D H2D 120.0 . .
C3D C2D H2D 120.0 . .
C4D C3D C2D 119.6(8) . .
C4D C3D H3D 120.2 . .
C2D C3D H3D 120.2 . .
C3D C4D C5D 120.2(8) . .
C3D C4D H4D 119.9 . .
C5D C4D H4D 119.9 . .
C4D C5D C6D 120.7(8) . .
C4D C5D H5D 119.6 . .
C6D C5D H5D 119.6 . .
C5D C6D C1D 119.7(8) . .
C5D C6D H6D 120.1 . .
C1D C6D H6D 120.1 . .
C2E C1E C6E 119.6(9) . .
C2E C1E P3 122.8(8) . .
C6E C1E P3 117.6(7) . .
C1E C2E C3E 118.4(11) . .
C1E C2E H2E 120.8 . .
C3E C2E H2E 120.8 . .
C4E C3E C2E 119.6(11) . .
C4E C3E H3E 120.2 . .
C2E C3E H3E 120.2 . .
C5E C4E C3E 121.6(11) . .
C5E C4E H4E 119.2 . .
C3E C4E H4E 119.2 . .
C4E C5E C6E 119.9(13) . .
C4E C5E H5E 120.0 . .
C6E C5E H5E 120.0 . .
C5E C6E C1E 120.8(11) . .
C5E C6E H6E 119.6 . .
C1E C6E H6E 119.6 . .
C3F C1F C6F 120.0(8) . .
C3F C1F P3 122.2(6) . .
C6F C1F P3 117.7(6) . .
C4F C2F C3F 122.0(9) . .
C4F C2F H2F 119.0 . .
C3F C2F H2F 119.0 . .
C2F C3F C1F 119.2(8) . .
C2F C3F H3F 120.4 . .
C1F C3F H3F 120.4 . .
C5F C6F C1F 120.0(8) . .
C5F C6F H6F 120.0 . .
C1F C6F H6F 120.0 . .
C6F C5F C4F 119.2(8) . .
C6F C5F H5F 120.4 . .
C4F C5F H5F 120.4 . .
C2F C4F C5F 119.6(8) . .
C2F C4F H4F 120.2 . .
C5F C4F H4F 120.2 . .
C2G C1G C6G 119.7(7) . .
C2G C1G P4 123.1(6) . .
C6G C1G P4 117.2(6) . .
C1G C2G C3G 119.5(8) . .
C1G C2G H2G 120.3 . .
C3G C2G H2G 120.3 . .
C4G C3G C2G 121.7(8) . .
C4G C3G H3G 119.1 . .
C2G C3G H3G 119.1 . .
C3G C4G C5G 119.5(8) . .
C3G C4G H4G 120.3 . .
C5G C4G H4G 120.3 . .
C4G C5G C6G 120.2(8) . .
C4G C5G H5G 119.9 . .
C6G C5G H5G 119.9 . .
C5G C6G C1G 119.3(7) . .
C5G C6G H6G 120.4 . .
C1G C6G H6G 120.4 . .
C6H C1H C2H 118.8(8) . .
C6H C1H P4 118.4(6) . .
C2H C1H P4 122.7(7) . .
C1H C2H C3H 118.9(9) . .
C1H C2H H2H 120.5 . .
C3H C2H H2H 120.5 . .
C4H C3H C2H 121.4(9) . .
C4H C3H H3H 119.3 . .
C2H C3H H3H 119.3 . .
C3H C4H C5H 120.0(9) . .
C3H C4H H4H 120.0 . .
C5H C4H H4H 120.0 . .
C4H C5H C6H 120.0(10) . .
C4H C5H H5H 120.0 . .
C6H C5H H5H 120.0 . .
C1H C6H C5H 120.7(8) . .
C1H C6H H6H 119.6 . .
C5H C6H H6H 119.6 . .
O5 N1 O4 119.5(11) . .
O5 N1 O3 117.8(11) . .
O4 N1 O3 122.7(10) . .
O8 N2 O6 114.2(15) . .
O8 N2 O7 120.5(17) . .
O6 N2 O7 122.3(16) . .
Cl2 C26 Cl1 111.1(6) . .
Cl2 C26 H26A 109.4 . .
Cl1 C26 H26A 109.4 . .
Cl2 C26 H26B 109.4 . .
Cl1 C26 H26B 109.4 . .
H26A C26 H26B 108.0 . .
Cl4 C27 Cl3 111.1(5) . .
Cl4 C27 H27A 109.4 . .
Cl3 C27 H27A 109.4 . .
Cl4 C27 H27B 109.4 . .
Cl3 C27 H27B 109.4 . .
H27A C27 H27B 108.0 . .
Cl6 C28 Cl5 116.0(7) . .
Cl6 C28 H28A 108.3 . .
Cl5 C28 H28A 108.3 . .
Cl6 C28 H28B 108.3 . .
Cl5 C28 H28B 108.3 . .
H28A C28 H28B 107.4 . .
Cl8 C29 Cl7 117.1(17) . .
Cl8 C29 H29A 108.0 . .
Cl7 C29 H29A 108.0 . .
Cl8 C29 H29B 108.0 . .
Cl7 C29 H29B 108.0 . .
H29A C29 H29B 107.3 . .
C29 Cl7 Cl8 72.5(11) . 2_567
C29 Cl8 Cl8 89.3(12) . 2_567
C29 Cl8 Cl7 168.8(12) . 2_567
Cl8 Cl8 Cl7 80.5(10) 2_567 2_567
H91 O9 H92 110(5) . .

loop_
_geom_bond_atom_site_label_1
_geom_bond_atom_site_label_2
_geom_bond_distance
_geom_bond_site_symmetry_2
Au1 P1 2.3271(18) .
Au1 P3 2.3317(19) .
Au1 Au2 3.2383(5) .
Au2 P2 2.3197(18) .
Au2 P4 2.3234(18) .
P1 C1 1.806(8) .
P1 C1A 1.809(8) .
P1 C1B 1.817(7) .
P2 C1D 1.813(8) .
P2 C1C 1.818(8) .
P2 C8 1.819(7) .
P3 C1E 1.809(8) .
P3 C1F 1.811(8) .
P3 C13 1.821(8) .
P4 C1G 1.810(8) .
P4 C1H 1.821(8) .
P4 C20 1.822(7) .
O1 C6 1.388(8) .
O1 C7 1.404(9) .
O2 C18 1.389(8) .
O2 C19 1.393(9) .
C1 C2 1.403(10) .
C1 C6 1.410(11) .
C2 C3 1.385(11) .
C2 H1 0.9500 .
C3 C4 1.373(12) .
C3 H3 0.9500 .
C4 C5 1.386(11) .
C4 H4 0.9500 .
C5 C6 1.364(11) .
C5 H5 0.9500 .
C7 C8 1.372(11) .
C7 C12 1.390(10) .
C8 C9 1.408(11) .
C9 C10 1.374(12) .
C9 H9 0.9500 .
C10 C11 1.384(13) .
C10 H10 0.9500 .
C11 C12 1.372(12) .
C11 H11 0.9500 .
C12 H12 0.9500 .
C13 C18 1.375(11) .
C13 C14 1.403(10) .
C14 C15 1.368(12) .
C14 H14 0.9500 .
C15 C16 1.389(12) .
C15 H15 0.9500 .
C16 C17 1.405(10) .
C16 H16 0.9500 .
C17 C18 1.371(11) .
C17 H17 0.9500 .
C19 C20 1.367(10) .
C19 C24 1.398(10) .
C20 C21 1.383(10) .
C21 C22 1.379(11) .
C21 H21 0.9500 .
C22 C23 1.394(11) .
C22 H22 0.9500 .
C23 C24 1.376(11) .
C23 H23 0.9500 .
C24 H24 0.9500 .
C1A C6A 1.397(11) .
C1A C2A 1.402(10) .
C2A C3A 1.386(13) .
C2A H2A 0.9500 .
C3A C4A 1.381(14) .
C3A H3A 0.9500 .
C4A C5A 1.390(12) .
C4A H4A 0.9500 .
C5A C6A 1.387(11) .
C5A H5A 0.9500 .
C6A H6A 0.9500 .
C1B C2B 1.383(11) .
C1B C6B 1.391(10) .
C2B C3B 1.391(11) .
C2B H2B 0.9500 .
C3B C4B 1.387(12) .
C3B H3B 0.9500 .
C4B C5B 1.364(14) .
C4B H4B 0.9500 .
C5B C6B 1.402(11) .
C5B H5B 0.9500 .
C6B H6B 0.9500 .
C1C C6C 1.384(11) .
C1C C2C 1.406(10) .
C2C C3C 1.363(12) .
C2C H2C 0.9500 .
C3C C4C 1.399(12) .
C3C H3C 0.9500 .
C4C C5C 1.390(12) .
C4C H4C 0.9500 .
C5C C6C 1.370(12) .
C5C H5C 0.9500 .
C6C H6C 0.9500 .
C1D C2D 1.378(11) .
C1D C6D 1.397(11) .
C2D C3D 1.417(11) .
C2D H2D 0.9500 .
C3D C4D 1.370(13) .
C3D H3D 0.9500 .
C4D C5D 1.383(13) .
C4D H4D 0.9500 .
C5D C6D 1.383(12) .
C5D H5D 0.9500 .
C6D H6D 0.9500 .
C1E C2E 1.361(13) .
C1E C6E 1.384(13) .
C2E C3E 1.409(15) .
C2E H2E 0.9500 .
C3E C4E 1.374(19) .
C3E H3E 0.9500 .
C4E C5E 1.311(18) .
C4E H4E 0.9500 .
C5E C6E 1.372(13) .
C5E H5E 0.9500 .
C6E H6E 0.9500 .
C1F C3F 1.390(12) .
C1F C6F 1.400(10) .
C2F C4F 1.367(14) .
C2F C3F 1.382(13) .
C2F H2F 0.9500 .
C3F H3F 0.9500 .
C6F C5F 1.397(12) .
C6F H6F 0.9500 .
C5F C4F 1.407(14) .
C5F H5F 0.9500 .
C4F H4F 0.9500 .
C1G C2G 1.382(10) .
C1G C6G 1.401(10) .
C2G C3G 1.383(12) .
C2G H2G 0.9500 .
C3G C4G 1.360(12) .
C3G H3G 0.9500 .
C4G C5G 1.386(12) .
C4G H4G 0.9500 .
C5G C6G 1.396(11) .
C5G H5G 0.9500 .
C6G H6G 0.9500 .
C1H C6H 1.387(12) .
C1H C2H 1.390(11) .
C2H C3H 1.405(12) .
C2H H2H 0.9500 .
C3H C4H 1.350(14) .
C3H H3H 0.9500 .
C4H C5H 1.369(13) .
C4H H4H 0.9500 .
C5H C6H 1.389(13) .
C5H H5H 0.9500 .
C6H H6H 0.9500 .
N1 O5 1.185(12) .
N1 O4 1.193(12) .
N1 O3 1.259(10) .
N2 O8 1.023(15) .
N2 O6 1.149(16) .
N2 O7 1.275(13) .
C26 Cl2 1.741(12) .
C26 Cl1 1.766(11) .
C26 H26A 0.9900 .
C26 H26B 0.9900 .
C27 Cl4 1.739(12) .
C27 Cl3 1.799(11) .
C27 H27A 0.9900 .
C27 H27B 0.9900 .
C28 Cl6 1.703(12) .
C28 Cl5 1.719(12) .
C28 H28A 0.9900 .
C28 H28B 0.9900 .
C29 Cl8 1.575(19) .
C29 Cl7 1.611(18) .
C29 H29A 0.9900 .
C29 H29B 0.9900 .
Cl7 Cl8 2.331(18) 2_567
Cl8 Cl8 1.83(3) 2_567
Cl8 Cl7 2.331(18) 2_567
O9 H91 0.83(2) .
O9 H92 0.87(3) .

loop_
_geom_torsion_atom_site_label_1
_geom_torsion_atom_site_label_2
_geom_torsion_atom_site_label_3
_geom_torsion_atom_site_label_4
_geom_torsion
_geom_torsion_site_symmetry_1
_geom_torsion_site_symmetry_2
_geom_torsion_site_symmetry_3
_geom_torsion_site_symmetry_4
C1A P1 C1 C2 -10.0(7) . . . .
C1B P1 C1 C2 -119.7(6) . . . .
Au1 P1 C1 C2 111.1(6) . . . .
C1A P1 C1 C6 177.3(6) . . . .
C1B P1 C1 C6 67.6(6) . . . .
Au1 P1 C1 C6 -61.7(6) . . . .
C6 C1 C2 C3 1.5(10) . . . .
P1 C1 C2 C3 -171.3(6) . . . .
C1 C2 C3 C4 1.8(11) . . . .
C2 C3 C4 C5 -2.7(12) . . . .
C3 C4 C5 C6 0.1(12) . . . .
C4 C5 C6 O1 -179.0(7) . . . .
C4 C5 C6 C1 3.3(11) . . . .
C7 O1 C6 C5 29.3(10) . . . .
C7 O1 C6 C1 -152.9(6) . . . .
C2 C1 C6 C5 -4.1(10) . . . .
P1 C1 C6 C5 169.0(6) . . . .
C2 C1 C6 O1 178.0(6) . . . .
P1 C1 C6 O1 -8.9(8) . . . .
C6 O1 C7 C8 -141.7(7) . . . .
C6 O1 C7 C12 41.6(10) . . . .
C12 C7 C8 C9 -1.0(13) . . . .
O1 C7 C8 C9 -177.6(7) . . . .
C12 C7 C8 P2 178.3(6) . . . .
O1 C7 C8 P2 1.7(10) . . . .
C1D P2 C8 C7 -86.5(7) . . . .
C1C P2 C8 C7 163.6(6) . . . .
Au2 P2 C8 C7 41.7(7) . . . .
C1D P2 C8 C9 92.7(8) . . . .
C1C P2 C8 C9 -17.2(8) . . . .
Au2 P2 C8 C9 -139.1(7) . . . .
C7 C8 C9 C10 -0.6(13) . . . .
P2 C8 C9 C10 -179.9(8) . . . .
C8 C9 C10 C11 0.6(16) . . . .
C9 C10 C11 C12 1.1(16) . . . .
C10 C11 C12 C7 -2.6(15) . . . .
C8 C7 C12 C11 2.6(13) . . . .
O1 C7 C12 C11 179.1(8) . . . .
C1E P3 C13 C18 68.9(7) . . . .
C1F P3 C13 C18 -179.4(6) . . . .
Au1 P3 C13 C18 -62.9(6) . . . .
C1E P3 C13 C14 -111.1(6) . . . .
C1F P3 C13 C14 0.6(7) . . . .
Au1 P3 C13 C14 117.1(6) . . . .
C18 C13 C14 C15 4.0(11) . . . .
P3 C13 C14 C15 -176.0(6) . . . .
C13 C14 C15 C16 0.6(11) . . . .
C14 C15 C16 C17 -2.2(12) . . . .
C15 C16 C17 C18 -0.8(11) . . . .
C16 C17 C18 C13 5.6(11) . . . .
C16 C17 C18 O2 -179.0(6) . . . .
C14 C13 C18 C17 -7.2(11) . . . .
P3 C13 C18 C17 172.8(6) . . . .
C14 C13 C18 O2 177.1(6) . . . .
P3 C13 C18 O2 -2.9(9) . . . .
C19 O2 C18 C17 32.3(10) . . . .
C19 O2 C18 C13 -152.0(7) . . . .
C18 O2 C19 C20 -147.3(7) . . . .
C18 O2 C19 C24 38.5(11) . . . .
O2 C19 C20 C21 -174.2(7) . . . .
C24 C19 C20 C21 0.1(12) . . . .
O2 C19 C20 P4 2.4(10) . . . .
C24 C19 C20 P4 176.6(6) . . . .
C1G P4 C20 C19 -89.9(7) . . . .
C1H P4 C20 C19 159.1(6) . . . .
Au2 P4 C20 C19 39.4(7) . . . .
C1G P4 C20 C21 86.6(7) . . . .
C1H P4 C20 C21 -24.4(8) . . . .
Au2 P4 C20 C21 -144.1(6) . . . .
C19 C20 C21 C22 -0.8(12) . . . .
P4 C20 C21 C22 -177.3(7) . . . .
C20 C21 C22 C23 1.5(13) . . . .
C21 C22 C23 C24 -1.6(13) . . . .
C22 C23 C24 C19 0.9(13) . . . .
C20 C19 C24 C23 -0.1(13) . . . .
O2 C19 C24 C23 173.8(7) . . . .
C1 P1 C1A C6A -80.0(7) . . . .
C1B P1 C1A C6A 34.3(7) . . . .
Au1 P1 C1A C6A 153.9(5) . . . .
C1 P1 C1A C2A 98.9(7) . . . .
C1B P1 C1A C2A -146.9(7) . . . .
Au1 P1 C1A C2A -27.3(7) . . . .
C6A C1A C2A C3A 1.4(13) . . . .
P1 C1A C2A C3A -177.5(7) . . . .
C1A C2A C3A C4A -1.8(15) . . . .
C2A C3A C4A C5A 1.2(15) . . . .
C3A C4A C5A C6A -0.1(14) . . . .
C4A C5A C6A C1A -0.3(12) . . . .
C2A C1A C6A C5A -0.3(12) . . . .
P1 C1A C6A C5A 178.6(6) . . . .
C1 P1 C1B C2B -177.4(6) . . . .
C1A P1 C1B C2B 72.9(7) . . . .
Au1 P1 C1B C2B -45.2(7) . . . .
C1 P1 C1B C6B 6.1(8) . . . .
C1A P1 C1B C6B -103.6(7) . . . .
Au1 P1 C1B C6B 138.3(6) . . . .
C6B C1B C2B C3B 0.2(13) . . . .
P1 C1B C2B C3B -176.4(6) . . . .
C1B C2B C3B C4B -1.6(13) . . . .
C2B C3B C4B C5B 1.9(15) . . . .
C3B C4B C5B C6B -0.8(16) . . . .
C2B C1B C6B C5B 0.8(13) . . . .
P1 C1B C6B C5B 177.3(7) . . . .
C4B C5B C6B C1B -0.5(14) . . . .
C1D P2 C1C C6C 132.9(7) . . . .
C8 P2 C1C C6C -115.6(7) . . . .
Au2 P2 C1C C6C 6.1(8) . . . .
C1D P2 C1C C2C -46.1(7) . . . .
C8 P2 C1C C2C 65.3(7) . . . .
Au2 P2 C1C C2C -172.9(6) . . . .
C6C C1C C2C C3C -0.5(12) . . . .
P2 C1C C2C C3C 178.5(7) . . . .
C1C C2C C3C C4C -0.3(13) . . . .
C2C C3C C4C C5C -0.5(13) . . . .
C3C C4C C5C C6C 2.1(15) . . . .
C4C C5C C6C C1C -2.9(16) . . . .
C2C C1C C6C C5C 2.2(14) . . . .
P2 C1C C6C C5C -176.9(8) . . . .
C1C P2 C1D C2D -47.6(7) . . . .
C8 P2 C1D C2D -160.8(6) . . . .
Au2 P2 C1D C2D 75.0(7) . . . .
C1C P2 C1D C6D 130.0(7) . . . .
C8 P2 C1D C6D 16.8(8) . . . .
Au2 P2 C1D C6D -107.4(6) . . . .
C6D C1D C2D C3D 0.2(12) . . . .
P2 C1D C2D C3D 177.9(6) . . . .
C1D C2D C3D C4D -0.4(13) . . . .
C2D C3D C4D C5D -0.5(13) . . . .
C3D C4D C5D C6D 1.7(14) . . . .
C4D C5D C6D C1D -1.9(13) . . . .
C2D C1D C6D C5D 1.0(12) . . . .
P2 C1D C6D C5D -176.6(7) . . . .
C1F P3 C1E C2E -100.7(11) . . . .
C13 P3 C1E C2E 11.5(11) . . . .
Au1 P3 C1E C2E 145.3(10) . . . .
C1F P3 C1E C6E 78.6(8) . . . .
C13 P3 C1E C6E -169.2(8) . . . .
Au1 P3 C1E C6E -35.4(9) . . . .
C6E C1E C2E C3E -2(2) . . . .
P3 C1E C2E C3E 177.2(12) . . . .
C1E C2E C3E C4E -1(3) . . . .
C2E C3E C4E C5E 2(3) . . . .
C3E C4E C5E C6E -1(2) . . . .
C4E C5E C6E C1E -2.3(19) . . . .
C2E C1E C6E C5E 3.6(17) . . . .
P3 C1E C6E C5E -175.7(9) . . . .
C1E P3 C1F C3F 16.8(8) . . . .
C13 P3 C1F C3F -95.7(7) . . . .
Au1 P3 C1F C3F 138.3(7) . . . .
C1E P3 C1F C6F -160.0(6) . . . .
C13 P3 C1F C6F 87.4(6) . . . .
Au1 P3 C1F C6F -38.6(6) . . . .
C4F C2F C3F C1F -0.6(14) . . . .
C6F C1F C3F C2F 0.3(13) . . . .
P3 C1F C3F C2F -176.5(7) . . . .
C3F C1F C6F C5F 0.0(12) . . . .
P3 C1F C6F C5F 177.0(6) . . . .
C1F C6F C5F C4F -0.1(12) . . . .
C3F C2F C4F C5F 0.6(14) . . . .
C6F C5F C4F C2F -0.2(13) . . . .
C1H P4 C1G C2G 123.0(7) . . . .
C20 P4 C1G C2G 12.6(8) . . . .
Au2 P4 C1G C2G -112.2(6) . . . .
C1H P4 C1G C6G -54.2(7) . . . .
C20 P4 C1G C6G -164.6(6) . . . .
Au2 P4 C1G C6G 70.5(7) . . . .
C6G C1G C2G C3G 4.0(13) . . . .
P4 C1G C2G C3G -173.2(7) . . . .
C1G C2G C3G C4G -3.4(14) . . . .
C2G C3G C4G C5G 0.3(14) . . . .
C3G C4G C5G C6G 2.0(13) . . . .
C4G C5G C6G C1G -1.3(12) . . . .
C2G C1G C6G C5G -1.7(12) . . . .
P4 C1G C6G C5G 175.6(6) . . . .
C1G P4 C1H C6H 166.1(7) . . . .
C20 P4 C1H C6H -83.5(7) . . . .
Au2 P4 C1H C6H 36.6(7) . . . .
C1G P4 C1H C2H -16.4(8) . . . .
C20 P4 C1H C2H 94.0(7) . . . .
Au2 P4 C1H C2H -145.9(6) . . . .
C6H C1H C2H C3H -0.7(12) . . . .
P4 C1H C2H C3H -178.2(7) . . . .
C1H C2H C3H C4H 1.2(14) . . . .
C2H C3H C4H C5H -0.5(15) . . . .
C3H C4H C5H C6H -0.8(16) . . . .
C2H C1H C6H C5H -0.6(14) . . . .
P4 C1H C6H C5H 177.1(8) . . . .
C4H C5H C6H C1H 1.3(16) . . . .
Cl8 C29 Cl7 Cl8 6.2(16) . . . 2_567
Cl7 C29 Cl8 Cl8 -8(2) . . . 2_567
Cl7 C29 Cl8 Cl7 -32(8) . . . 2_567
